data_1534942
loop_
_publ_author_name
'Slobodyanik, N.S.'
'Nagornyi, P.G.'
'Kornienko, Z.I.'
'Kapshuk, A.A.'

_publ_section_title
;
 Crystal structure of fluorophosphate KCrPO4F.
;
_journal_name_full 'Zhurnal Neorganicheskoi Khimii'
_journal_page_first 1390
_journal_page_last 1392
_journal_volume 36
_journal_year 1991
_chemical_formula_sum 'Cr F K O4 P'
_chemical_name_systematic 'K Cr P O4 F'
_space_group_IT_number 33
_symmetry_space_group_name_Hall 'P -2n -2ac'
_symmetry_space_group_name_H-M 'P c 21 n'
_cell_angle_alpha 90
_cell_angle_beta 90
_cell_angle_gamma 90
_cell_formula_units_Z 8
_cell_length_a 6.346
_cell_length_b 10.555
_cell_length_c 12.776
_cell_volume 855.762
_citation_journal_id_ASTM ZNOKAQ
_cod_data_source_file Slobodyanik_ZNOKAQ_1991_1150.cif
_cod_data_source_block Cr1F1K1O4P1
_cod_original_cell_volume 855.7625
_cod_original_sg_symbol_Hall 'P 2c -2n (y,z,x)'
_cod_original_formula_sum 'Cr1 F1 K1 O4 P1'
_cod_database_code 1534942

loop_
_symmetry_equiv_pos_as_xyz
x,y,z
-x,y+1/2,-z
x+1/2,y+1/2,-z+1/2
-x+1/2,y,z+1/2

loop_
_atom_site_label
_atom_site_type_symbol
_atom_site_fract_x
_atom_site_fract_y
_atom_site_fract_z
_atom_site_occupancy
_atom_site_U_iso_or_equiv
F1 F-1 0.0302 -0.1243 0.2243 1 0.0
O1 O-2 0.0438 0.1357 0.245 1 0.0
Cr1 Cr+3 0.253 0 0.2463 1 0.0
F2 F-1 0.4719 0.1217 0.2738 1 0.0
P1 P+5 0.003 0.2484 0.3182 1 0.0
K1 K+1 0.2785 0.4438 0.1192 1 0.0
O7 O-2 0.0346 -0.1219 0.0097 1 0.0
O6 O-2 0.3103 0.0182 0.0939 1 0.0
O3 O-2 -0.1905 0.2187 0.3873 1 0.0
O8 O-2 0.0148 0.1105 -0.0156 1 0.0
O4 O-2 0.1928 0.2742 0.3891 1 0.0
O5 O-2 0.3028 -0.018 -0.0998 1 0.0
K2 K+1 0.6951 0.1889 0.1042 1 0.0
Cr2 Cr+3 0.4993 0.2471 0.3822 1 0.0
O2 O-2 -0.0395 0.3629 0.2468 1 0.0
P2 P+5 0.1689 -0.0024 -0.0013 1 0.0
